data_2210639
loop_
_publ_author_name
'Ding, Wei-Lin'
'Xing, Zhi-Tao'
'Liu, Zhi-Qian'
'Wang, Hai-Bo'

_publ_section_title 2-{2-[3-(4-Chlorophenyl)-1,2,4-oxadiazol-5-yl]phenoxy}-<i>N</i>-(2,6-dimethylphenyl)acetamide
_journal_coeditor_code HB2151
_journal_issue 10
_journal_name_full 'Acta Crystallographica Section E'
_journal_page_first o4744
_journal_page_last o4745
_journal_paper_doi 10.1107/S160053680603892X
_journal_volume 62
_journal_year 2006
_chemical_formula_iupac 'C24 H20 Cl N3 O3'
_chemical_formula_moiety 'C24 H20 Cl N3 O3'
_chemical_formula_sum 'C24 H20 Cl N3 O3'
_chemical_formula_weight 433.88
_chemical_name_systematic
;
2-{2-[3-(4-Chlorophenyl)-1,2,4-oxadiazol-5-yl]phenoxy}-
N-(2,6-dimethylphenyl)acetamide
;
_space_group_IT_number 14
_symmetry_cell_setting monoclinic
_symmetry_space_group_name_Hall '-P 2yn'
_symmetry_space_group_name_H-M 'P 1 21/n 1'
_atom_sites_solution_hydrogens geom
_atom_sites_solution_primary direct
_atom_sites_solution_secondary difmap
_audit_creation_method SHELXL97
_cell_angle_alpha 90.00
_cell_angle_beta 93.21(3)
_cell_angle_gamma 90.00
_cell_formula_units_Z 4
_cell_length_a 12.498(3)
_cell_length_b 8.2410(16)
_cell_length_c 20.996(4)
_cell_measurement_reflns_used 25
_cell_measurement_temperature 293(2)
_cell_measurement_theta_max 12
_cell_measurement_theta_min 9
_cell_volume 2159.1(8)
_computing_cell_refinement 'CAD-4 Software'
_computing_data_collection 'CAD-4 Software (Enraf--Nonius, 1989)'
_computing_data_reduction 'XCAD4 (Harms & Wocadlo, 1995)'
_computing_molecular_graphics 'SHELXTL (Siemens, 1996)'
_computing_publication_material 'PLATON (Spek, 2003)'
_computing_structure_refinement 'SHELXL97 (Sheldrick, 1997)'
_computing_structure_solution 'SHELXS97 (Sheldrick, 1997)'
_diffrn_ambient_temperature 293(2)
_diffrn_measured_fraction_theta_full 1.000
_diffrn_measured_fraction_theta_max 1.000
_diffrn_measurement_device_type 'Enraf--Nonius CAD-4'
_diffrn_measurement_method \w/2\q
_diffrn_radiation_monochromator graphite
_diffrn_radiation_source 'fine-focus sealed tube'
_diffrn_radiation_type MoK\a
_diffrn_radiation_wavelength 0.71073
_diffrn_reflns_av_R_equivalents 0.0000
_diffrn_reflns_av_sigmaI/netI 0.0746
_diffrn_reflns_limit_h_max 15
_diffrn_reflns_limit_h_min -15
_diffrn_reflns_limit_k_max 10
_diffrn_reflns_limit_k_min 0
_diffrn_reflns_limit_l_max 25
_diffrn_reflns_limit_l_min 0
_diffrn_reflns_number 4239
_diffrn_reflns_theta_full 25.99
_diffrn_reflns_theta_max 25.99
_diffrn_reflns_theta_min 1.85
_diffrn_standards_interval_count 200
_diffrn_standards_interval_time 2h
_diffrn_standards_number 3
_exptl_absorpt_coefficient_mu 0.208
_exptl_absorpt_correction_T_max 0.980
_exptl_absorpt_correction_T_min 0.940
_exptl_absorpt_correction_type psi-scan
_exptl_absorpt_process_details '(North <i>et al.</i>,  1968)'
_exptl_crystal_colour Colourless
_exptl_crystal_density_diffrn 1.335
_exptl_crystal_density_method 'not measured'
_exptl_crystal_description Block
_exptl_crystal_F_000 904
_exptl_crystal_size_max 0.30
_exptl_crystal_size_mid 0.20
_exptl_crystal_size_min 0.10
_refine_diff_density_max 0.203
_refine_diff_density_min -0.264
_refine_ls_extinction_method none
_refine_ls_goodness_of_fit_ref 1.001
_refine_ls_hydrogen_treatment constr
_refine_ls_matrix_type full
_refine_ls_number_parameters 280
_refine_ls_number_reflns 4239
_refine_ls_number_restraints 0
_refine_ls_restrained_S_all 1.001
_refine_ls_R_factor_all 0.1299
_refine_ls_R_factor_gt 0.0637
_refine_ls_shift/su_max 0.000
_refine_ls_shift/su_mean 0.000
_refine_ls_structure_factor_coef Fsqd
_refine_ls_weighting_details 'calc w = 1/[\s^2^(Fo^2^)+(0.0613P)^2^] where P=(Fo^2^+2Fc^2^)/3'
_refine_ls_weighting_scheme calc
_refine_ls_wR_factor_gt 0.1344
_refine_ls_wR_factor_ref 0.1600
_reflns_number_gt 2179
_reflns_number_total 4239
_reflns_threshold_expression I>2\s(I)
_cod_data_source_file hb2151.cif
_cod_data_source_block I
_cod_depositor_comments
;
The following automatic conversions were performed:
'_symmetry_cell_setting' value 'Monoclinic' changed to 'monoclinic'
according to '/home/saulius/struct/CIF-dictionaries/cif_core.dic'
dictionary named 'cif_core.dic' version 2.4.1 from 2010-06-29.

Automatic conversion script
Id: cif_fix_enum 1527 2010-12-29 10:47:43Z saulius 

The following automatic conversions were performed:

'_symmetry_cell_setting' value 'Monoclinic' changed to 'monoclinic'
according to /home/saulius/struct/CIF-dictionaries/cif_core.dic
dictionary named 'cif_core.dic' version 2.4.1 from 2010-06-29.

Automatic conversion script
Id: cif_fix_values 1715 2011-07-08 13:25:40Z adriana 
;
_cod_original_cell_volume 2159.1(7)
_cod_original_sg_symbol_H-M 'P 21/n'
_cod_database_code 2210639
_cod_database_fobs_code 2210639

loop_
_symmetry_equiv_pos_as_xyz
'x, y, z'
'-x+1/2, y+1/2, -z+1/2'
'-x, -y, -z'
'x-1/2, -y-1/2, z-1/2'

loop_
_atom_site_type_symbol
_atom_site_label
_atom_site_fract_x
_atom_site_fract_y
_atom_site_fract_z
_atom_site_U_iso_or_equiv
_atom_site_adp_type
_atom_site_calc_flag
_atom_site_refinement_flags
_atom_site_occupancy
Cl Cl 0.04360(8) 0.71767(14) 0.09117(5) 0.0822(4) Uani d . 1
O O1 0.7416(2) 0.7680(3) 0.24146(14) 0.0770(8) Uani d . 1
O O2 0.73560(17) 0.4728(3) 0.12034(11) 0.0575(6) Uani d . 1
O O3 0.54566(19) 0.1704(3) 0.00845(13) 0.0640(7) Uani d . 1
N N1 0.6069(2) 0.6423(3) 0.18362(13) 0.0479(7) Uani d . 1
H H1A 0.5927 0.5788 0.1518 0.057 Uiso calc R 1
N N2 0.5366(2) 0.3744(3) 0.07537(12) 0.0454(7) Uani d . 1
C C1 0.4807(3) 0.4295(4) 0.2544(2) 0.0767(12) Uani d . 1
H H1B 0.4295 0.3777 0.2801 0.115 Uiso calc R 1
H H1C 0.5516 0.4133 0.2734 0.115 Uiso calc R 1
H H1D 0.4760 0.3835 0.2124 0.115 Uiso calc R 1
C C2 0.5589(3) 0.9848(4) 0.1661(2) 0.0778(12) Uani d . 1
H H2B 0.6149 0.9235 0.1479 0.117 Uiso calc R 1
H H2C 0.5897 1.0726 0.1909 0.117 Uiso calc R 1
H H2D 0.5116 1.0275 0.1326 0.117 Uiso calc R 1
N N3 0.4380(2) 0.2218(4) 0.00522(16) 0.0649(9) Uani d . 1
C C3 0.4969(3) 0.8761(4) 0.20834(18) 0.0567(9) Uani d . 1
C C4 0.4108(3) 0.9357(5) 0.2412(2) 0.0718(12) Uani d . 1
H H4A 0.3948 1.0458 0.2389 0.086 Uiso calc R 1
C C5 0.3496(3) 0.8367(6) 0.2768(2) 0.0773(13) Uani d . 1
H H5A 0.2930 0.8797 0.2984 0.093 Uiso calc R 1
C C6 0.3717(3) 0.6746(5) 0.28060(18) 0.0654(11) Uani d . 1
H H6A 0.3286 0.6075 0.3039 0.079 Uiso calc R 1
C C7 0.4570(3) 0.6085(4) 0.25037(16) 0.0498(9) Uani d . 1
C C8 0.5191(2) 0.7121(4) 0.21498(15) 0.0444(8) Uani d . 1
C C9 0.7102(3) 0.6701(4) 0.20111(17) 0.0518(9) Uani d . 1
C C10 0.7906(3) 0.5688(4) 0.16835(17) 0.0552(9) Uani d . 1
H H10A 0.8424 0.6385 0.1491 0.066 Uiso calc R 1
H H10B 0.8287 0.4990 0.1991 0.066 Uiso calc R 1
C C11 0.7805(3) 0.3333(4) 0.09962(15) 0.0470(8) Uani d . 1
C C12 0.8871(3) 0.2942(4) 0.11056(17) 0.0569(9) Uani d . 1
H H12A 0.9323 0.3626 0.1349 0.068 Uiso calc R 1
C C13 0.9266(3) 0.1536(5) 0.08539(19) 0.0641(10) Uani d . 1
H H13A 0.9986 0.1273 0.0928 0.077 Uiso calc R 1
C C14 0.8608(3) 0.0519(5) 0.0494(2) 0.0688(11) Uani d . 1
H H14A 0.8881 -0.0427 0.0325 0.083 Uiso calc R 1
C C15 0.7547(3) 0.0902(4) 0.03859(18) 0.0614(10) Uani d . 1
H H15A 0.7102 0.0204 0.0145 0.074 Uiso calc R 1
C C16 0.7124(3) 0.2317(4) 0.06301(16) 0.0471(8) Uani d . 1
C C17 0.5987(3) 0.2664(4) 0.05119(16) 0.0459(8) Uani d . 1
C C18 0.4382(3) 0.3422(4) 0.04508(17) 0.0486(8) Uani d . 1
C C19 0.3407(2) 0.4326(4) 0.05710(16) 0.0469(8) Uani d . 1
C C20 0.2413(3) 0.3798(4) 0.03375(19) 0.0622(10) Uani d . 1
H H20A 0.2361 0.2840 0.0104 0.075 Uiso calc R 1
C C21 0.1498(3) 0.4662(5) 0.04434(18) 0.0609(10) Uani d . 1
H H21A 0.0832 0.4289 0.0286 0.073 Uiso calc R 1
C C22 0.1580(3) 0.6077(5) 0.07834(17) 0.0528(9) Uani d . 1
C C23 0.2555(3) 0.6620(5) 0.10226(17) 0.0610(10) Uani d . 1
H H23A 0.2603 0.7575 0.1259 0.073 Uiso calc R 1
C C24 0.3467(3) 0.5749(4) 0.09128(16) 0.0550(9) Uani d . 1
H H24A 0.4130 0.6128 0.1072 0.066 Uiso calc R 1

loop_
_atom_site_aniso_label
_atom_site_aniso_U_11
_atom_site_aniso_U_22
_atom_site_aniso_U_33
_atom_site_aniso_U_12
_atom_site_aniso_U_13
_atom_site_aniso_U_23
Cl 0.0606(6) 0.0941(8) 0.0929(8) 0.0258(6) 0.0137(6) -0.0102(7)
O1 0.0633(16) 0.0733(19) 0.094(2) -0.0062(15) 0.0008(15) -0.0344(17)
O2 0.0503(14) 0.0550(15) 0.0668(16) 0.0111(12) -0.0001(12) -0.0169(13)
O3 0.0508(14) 0.0511(15) 0.0890(19) 0.0097(12) -0.0053(13) -0.0195(14)
N1 0.0502(17) 0.0434(16) 0.0504(17) 0.0038(14) 0.0054(13) -0.0070(14)
N2 0.0428(16) 0.0375(16) 0.0561(18) 0.0068(13) 0.0036(13) 0.0018(13)
C1 0.086(3) 0.056(3) 0.089(3) -0.002(2) 0.015(2) 0.017(2)
C2 0.105(3) 0.046(2) 0.083(3) -0.004(2) 0.006(3) 0.014(2)
N3 0.0468(18) 0.0521(19) 0.094(2) 0.0077(15) -0.0079(16) -0.0178(19)
C3 0.061(2) 0.045(2) 0.064(2) 0.0050(18) -0.0051(19) -0.0070(19)
C4 0.074(3) 0.055(3) 0.086(3) 0.018(2) -0.006(2) -0.019(2)
C5 0.057(3) 0.092(4) 0.083(3) 0.011(2) 0.010(2) -0.034(3)
C6 0.057(2) 0.079(3) 0.061(2) -0.005(2) 0.0098(19) -0.010(2)
C7 0.052(2) 0.051(2) 0.047(2) 0.0005(17) 0.0037(16) -0.0027(17)
C8 0.0450(19) 0.0412(19) 0.0470(19) 0.0036(16) 0.0020(15) -0.0043(16)
C9 0.052(2) 0.044(2) 0.060(2) -0.0030(17) 0.0064(18) 0.0001(19)
C10 0.047(2) 0.053(2) 0.065(2) -0.0066(17) 0.0059(17) -0.0121(19)
C11 0.046(2) 0.048(2) 0.0469(19) 0.0099(16) 0.0070(16) -0.0006(17)
C12 0.050(2) 0.057(2) 0.064(2) 0.0070(18) 0.0027(17) -0.005(2)
C13 0.048(2) 0.065(3) 0.079(3) 0.015(2) 0.001(2) -0.002(2)
C14 0.061(2) 0.054(2) 0.091(3) 0.021(2) -0.002(2) -0.014(2)
C15 0.058(2) 0.044(2) 0.082(3) 0.0053(18) -0.001(2) -0.008(2)
C16 0.0481(19) 0.040(2) 0.054(2) 0.0056(16) 0.0056(16) 0.0034(17)
C17 0.050(2) 0.0363(19) 0.051(2) -0.0009(16) 0.0034(16) 0.0020(16)
C18 0.046(2) 0.038(2) 0.062(2) 0.0011(16) -0.0021(17) 0.0032(18)
C19 0.0406(19) 0.043(2) 0.057(2) 0.0037(16) 0.0005(16) 0.0043(17)
C20 0.051(2) 0.049(2) 0.086(3) 0.0005(18) -0.003(2) -0.013(2)
C21 0.0401(19) 0.062(3) 0.080(3) 0.0014(18) -0.0036(18) -0.005(2)
C22 0.048(2) 0.058(2) 0.053(2) 0.0120(18) 0.0060(17) 0.0017(19)
C23 0.062(2) 0.057(2) 0.064(2) 0.0098(19) -0.0023(19) -0.011(2)
C24 0.048(2) 0.056(2) 0.059(2) 0.0086(18) -0.0071(17) -0.0059(19)

loop_
_atom_type_symbol
_atom_type_description
_atom_type_scat_dispersion_real
_atom_type_scat_dispersion_imag
_atom_type_scat_source
C C 0.0033 0.0016 'International Tables Vol C Tables 4.2.6.8 and 6.1.1.4'
H H 0.0000 0.0000 'International Tables Vol C Tables 4.2.6.8 and 6.1.1.4'
N N 0.0061 0.0033 'International Tables Vol C Tables 4.2.6.8 and 6.1.1.4'
O O 0.0106 0.0060 'International Tables Vol C Tables 4.2.6.8 and 6.1.1.4'
Cl Cl 0.1484 0.1585 'International Tables Vol C Tables 4.2.6.8 and 6.1.1.4'

loop_
_geom_angle_atom_site_label_1
_geom_angle_atom_site_label_2
_geom_angle_atom_site_label_3
_geom_angle
C11 O2 C10 120.2(3)
C17 O3 N3 106.8(2)
C9 N1 C8 123.8(3)
C9 N1 H1A 118.1
C8 N1 H1A 118.1
C17 N2 C18 103.0(3)
C7 C1 H1B 109.5
C7 C1 H1C 109.5
H1B C1 H1C 109.5
C7 C1 H1D 109.5
H1B C1 H1D 109.5
H1C C1 H1D 109.5
C3 C2 H2B 109.5
C3 C2 H2C 109.5
H2B C2 H2C 109.5
C3 C2 H2D 109.5
H2B C2 H2D 109.5
H2C C2 H2D 109.5
C18 N3 O3 103.4(3)
C8 C3 C4 116.6(4)
C8 C3 C2 122.2(3)
C4 C3 C2 121.2(3)
C5 C4 C3 121.9(4)
C5 C4 H4A 119.0
C3 C4 H4A 119.0
C6 C5 C4 119.8(4)
C6 C5 H5A 120.1
C4 C5 H5A 120.1
C5 C6 C7 121.1(4)
C5 C6 H6A 119.4
C7 C6 H6A 119.4
C6 C7 C8 118.0(3)
C6 C7 C1 120.9(3)
C8 C7 C1 121.1(3)
C3 C8 C7 122.4(3)
C3 C8 N1 120.0(3)
C7 C8 N1 117.5(3)
O1 C9 N1 124.8(3)
O1 C9 C10 119.2(3)
N1 C9 C10 115.9(3)
O2 C10 C9 108.9(3)
O2 C10 H10A 109.9
C9 C10 H10A 109.9
O2 C10 H10B 109.9
C9 C10 H10B 109.9
H10A C10 H10B 108.3
O2 C11 C12 123.8(3)
O2 C11 C16 115.7(3)
C12 C11 C16 120.5(3)
C13 C12 C11 119.8(3)
C13 C12 H12A 120.1
C11 C12 H12A 120.1
C14 C13 C12 120.6(3)
C14 C13 H13A 119.7
C12 C13 H13A 119.7
C15 C14 C13 119.8(3)
C15 C14 H14A 120.1
C13 C14 H14A 120.1
C14 C15 C16 121.1(3)
C14 C15 H15A 119.5
C16 C15 H15A 119.5
C15 C16 C11 118.3(3)
C15 C16 C17 119.3(3)
C11 C16 C17 122.4(3)
N2 C17 O3 112.3(3)
N2 C17 C16 131.6(3)
O3 C17 C16 116.0(3)
N3 C18 N2 114.4(3)
N3 C18 C19 122.0(3)
N2 C18 C19 123.6(3)
C24 C19 C20 118.4(3)
C24 C19 C18 120.2(3)
C20 C19 C18 121.3(3)
C21 C20 C19 121.3(3)
C21 C20 H20A 119.4
C19 C20 H20A 119.4
C22 C21 C20 119.1(3)
C22 C21 H21A 120.4
C20 C21 H21A 120.4
C23 C22 C21 120.7(3)
C23 C22 Cl 120.0(3)
C21 C22 Cl 119.3(3)
C22 C23 C24 119.8(3)
C22 C23 H23A 120.1
C24 C23 H23A 120.1
C19 C24 C23 120.7(3)
C19 C24 H24A 119.6
C23 C24 H24A 119.6

loop_
_geom_bond_atom_site_label_1
_geom_bond_atom_site_label_2
_geom_bond_distance
_geom_bond_publ_flag
Cl C22 1.727(3) ?
O1 C9 1.219(4) ?
O2 C11 1.362(4) ?
O2 C10 1.427(4) ?
C17 O3 1.343(4) y
N3 O3 1.408(3) y
N1 C9 1.341(4) ?
N1 C8 1.432(4) ?
N1 H1A 0.8600 ?
C17 N2 1.303(4) y
C18 N2 1.378(4) y
C1 C7 1.506(5) ?
C1 H1B 0.9600 ?
C1 H1C 0.9600 ?
C1 H1D 0.9600 ?
C2 C3 1.505(5) ?
C2 H2B 0.9600 ?
C2 H2C 0.9600 ?
C2 H2D 0.9600 ?
C18 N3 1.298(4) y
C3 C8 1.385(4) ?
C3 C4 1.399(5) ?
C4 C5 1.369(5) ?
C4 H4A 0.9300 ?
C5 C6 1.365(5) ?
C5 H5A 0.9300 ?
C6 C7 1.383(5) ?
C6 H6A 0.9300 ?
C7 C8 1.395(4) ?
C9 C10 1.503(4) ?
C10 H10A 0.9700 ?
C10 H10B 0.9700 ?
C11 C12 1.377(4) ?
C11 C16 1.394(5) ?
C12 C13 1.377(5) ?
C12 H12A 0.9300 ?
C13 C14 1.371(5) ?
C13 H13A 0.9300 ?
C14 C15 1.370(5) ?
C14 H14A 0.9300 ?
C15 C16 1.390(4) ?
C15 H15A 0.9300 ?
C16 C17 1.457(4) ?
C18 C19 1.462(4) ?
C19 C24 1.374(5) ?
C19 C20 1.380(4) ?
C20 C21 1.376(4) ?
C20 H20A 0.9300 ?
C21 C22 1.368(5) ?
C21 H21A 0.9300 ?
C22 C23 1.367(5) ?
C23 C24 1.377(4) ?
C23 H23A 0.9300 ?
C24 H24A 0.9300 ?

loop_
_geom_hbond_atom_site_label_D
_geom_hbond_atom_site_label_H
_geom_hbond_atom_site_label_A
_geom_hbond_site_symmetry_A
_geom_hbond_distance_DH
_geom_hbond_distance_HA
_geom_hbond_distance_DA
_geom_hbond_angle_DHA
N1 H1A N2 . 0.86 2.40 3.254(4) 170
N1 H1A O2 . 0.86 2.13 2.558(3) 111
C10 H10B O1 2_645 0.97 2.46 3.159(5) 128

loop_
_geom_torsion_atom_site_label_1
_geom_torsion_atom_site_label_2
_geom_torsion_atom_site_label_3
_geom_torsion_atom_site_label_4
_geom_torsion
_geom_torsion_publ_flag
C17 O3 N3 C18 0.7(4) ?
C8 C3 C4 C5 -1.8(6) ?
C2 C3 C4 C5 176.1(4) ?
C3 C4 C5 C6 -0.3(6) ?
C4 C5 C6 C7 1.7(6) ?
C5 C6 C7 C8 -1.0(5) ?
C5 C6 C7 C1 -179.7(4) ?
C4 C3 C8 C7 2.5(5) ?
C2 C3 C8 C7 -175.3(3) ?
C4 C3 C8 N1 -179.0(3) ?
C2 C3 C8 N1 3.2(5) ?
C6 C7 C8 C3 -1.2(5) ?
C1 C7 C8 C3 177.5(3) ?
C6 C7 C8 N1 -179.7(3) ?
C1 C7 C8 N1 -1.0(5) ?
C9 N1 C8 C3 71.1(4) ?
C9 N1 C8 C7 -110.4(4) ?
C8 N1 C9 O1 -6.9(5) ?
C8 N1 C9 C10 172.0(3) ?
C11 O2 C10 C9 -156.7(3) ?
O1 C9 C10 O2 -175.9(3) ?
N1 C9 C10 O2 5.2(4) y
C10 O2 C11 C12 -15.8(5) ?
C10 O2 C11 C16 167.2(3) ?
O2 C11 C12 C13 -177.2(3) ?
C16 C11 C12 C13 -0.3(5) ?
C11 C12 C13 C14 0.1(6) ?
C12 C13 C14 C15 -0.2(6) ?
C13 C14 C15 C16 0.6(6) ?
C14 C15 C16 C11 -0.8(5) ?
C14 C15 C16 C17 -179.0(3) ?
O2 C11 C16 C15 177.8(3) ?
C12 C11 C16 C15 0.6(5) ?
O2 C11 C16 C17 -4.1(5) ?
C12 C11 C16 C17 178.8(3) ?
C18 N2 C17 O3 -0.1(4) ?
C18 N2 C17 C16 -179.1(3) ?
N3 O3 C17 N2 -0.4(4) ?
N3 O3 C17 C16 178.8(3) ?
C15 C16 C17 N2 168.7(3) ?
C11 C16 C17 N2 -9.5(6) ?
C15 C16 C17 O3 -10.3(5) ?
C11 C16 C17 O3 171.5(3) ?
O3 N3 C18 N2 -0.8(4) ?
O3 N3 C18 C19 -179.7(3) ?
C17 N2 C18 N3 0.6(4) ?
C17 N2 C18 C19 179.5(3) ?
N3 C18 C19 C24 -169.3(3) ?
N2 C18 C19 C24 11.9(5) ?
N3 C18 C19 C20 9.5(5) ?
N2 C18 C19 C20 -169.2(3) ?
C24 C19 C20 C21 -0.2(6) ?
C18 C19 C20 C21 -179.1(3) ?
C19 C20 C21 C22 0.4(6) ?
C20 C21 C22 C23 -0.8(6) ?
C20 C21 C22 Cl 179.4(3) ?
C21 C22 C23 C24 1.0(6) ?
Cl C22 C23 C24 -179.3(3) ?
C20 C19 C24 C23 0.4(5) ?
C18 C19 C24 C23 179.3(3) ?
C22 C23 C24 C19 -0.8(6) ?

loop_
_cod_related_entry_id
_cod_related_entry_database
_cod_related_entry_code
1 ChemSpider 21127236
